data_8105044
loop_
_publ_author_name
'Lo, Kong Mun'
'Lee, See Mun'
'Tiekink, Edward R.T.'

_publ_section_title
;
 Crystal structure of
 aqua-chlorido-(4-fluorobenzyl-\kC)-(N&#x2032;-(4-methoxy-2-oxidobenzylidene)-3-hydroxy-2-naphthohydrazidato-\k3N,O,O&#x2032;)tin(IV),
 C26H22ClFN2O5Sn
;
_journal_issue 1
_journal_name_full 'Zeitschrift f\"ur Kristallographie - New Crystal Structures'
_journal_page_first 155
_journal_page_last 157
_journal_paper_doi 10.1515/ncrs-2019-0551
_journal_volume 235
_journal_year 2019
_chemical_formula_moiety 'C26 H22 Cl F N2 O5 Sn'
_chemical_formula_sum 'C26 H22 Cl F N2 O5 Sn'
_chemical_formula_weight 615.59
_space_group_crystal_system triclinic
_space_group_IT_number 2
_space_group_name_Hall '-P 1'
_space_group_name_H-M_alt 'P -1'
_atom_sites_solution_hydrogens mixed
_atom_sites_solution_primary direct
_atom_sites_solution_secondary difmap
_cell_angle_alpha 97.541(5)
_cell_angle_beta 94.503(6)
_cell_angle_gamma 96.247(5)
_cell_formula_units_Z 2
_cell_length_a 7.1473(6)
_cell_length_b 12.8246(11)
_cell_length_c 13.2899(11)
_cell_measurement_reflns_used 4020
_cell_measurement_temperature 296(2)
_cell_measurement_theta_max 27.92
_cell_measurement_theta_min 2.39
_cell_volume 1195.13(18)
_computing_cell_refinement 'SAINT [2]'
_computing_data_collection 'APEX2 [2]'
_computing_data_reduction 'SAINT [2]'
_computing_molecular_graphics 'ORTEP-3 for Windows [5]'
_computing_publication_material 'SHELXL-2018/3 [4]'
_computing_structure_refinement 'SHELXL-2018/3 [4]'
_computing_structure_solution 'SHELXT 2014/5 [3]'
_diffrn_ambient_temperature 296(2)
_diffrn_measured_fraction_theta_full 0.994
_diffrn_measured_fraction_theta_max 0.986
_diffrn_measurement_device_type 'Bruker SMART APEX diffractometer'
_diffrn_measurement_method '\w scans'
_diffrn_radiation_monochromator graphite
_diffrn_radiation_source 'fine-focus sealed tube'
_diffrn_radiation_type MoK\a
_diffrn_radiation_wavelength 0.71073
_diffrn_reflns_av_R_equivalents 0.0292
_diffrn_reflns_av_unetI/netI 0.0490
_diffrn_reflns_Laue_measured_fraction_full 0.994
_diffrn_reflns_Laue_measured_fraction_max 0.986
_diffrn_reflns_limit_h_max 9
_diffrn_reflns_limit_h_min -9
_diffrn_reflns_limit_k_max 17
_diffrn_reflns_limit_k_min -17
_diffrn_reflns_limit_l_max 17
_diffrn_reflns_limit_l_min -17
_diffrn_reflns_number 12290
_diffrn_reflns_point_group_measured_fraction_full 0.994
_diffrn_reflns_point_group_measured_fraction_max 0.986
_diffrn_reflns_theta_full 25.242
_diffrn_reflns_theta_max 28.480
_diffrn_reflns_theta_min 2.076
_diffrn_standards_decay_% 0
_diffrn_standards_interval_count 0
_diffrn_standards_interval_time 0
_diffrn_standards_number 0
_exptl_absorpt_coefficient_mu 1.231
_exptl_absorpt_correction_T_max 1.0000
_exptl_absorpt_correction_T_min 0.9276
_exptl_absorpt_correction_type multi-scan
_exptl_absorpt_process_details 'SADABS [1]'
_exptl_crystal_colour yellow
_exptl_crystal_density_diffrn 1.711
_exptl_crystal_description block
_exptl_crystal_F_000 616
_exptl_crystal_size_max 0.320
_exptl_crystal_size_mid 0.280
_exptl_crystal_size_min 0.150
_refine_diff_density_max 0.921
_refine_diff_density_min -0.437
_refine_diff_density_rms 0.108
_refine_ls_extinction_coef .
_refine_ls_extinction_method none
_refine_ls_goodness_of_fit_ref 0.994
_refine_ls_hydrogen_treatment mixed
_refine_ls_matrix_type full
_refine_ls_number_parameters 335
_refine_ls_number_reflns 5968
_refine_ls_number_restraints 3
_refine_ls_restrained_S_all 0.994
_refine_ls_R_factor_all 0.0412
_refine_ls_R_factor_gt 0.0325
_refine_ls_shift/su_max 0.002
_refine_ls_shift/su_mean 0.000
_refine_ls_structure_factor_coef Fsqd
_refine_ls_weighting_details 'w=1/[\s^2^(Fo^2^)+(0.0389P)^2^+0.0854P] where P=(Fo^2^+2Fc^2^)/3'
_refine_ls_weighting_scheme calc
_refine_ls_wR_factor_gt 0.0713
_refine_ls_wR_factor_ref 0.0756
_reflns_Friedel_coverage 0.000
_reflns_Friedel_fraction_full .
_reflns_Friedel_fraction_max .
_reflns_number_gt 5146
_reflns_number_total 5968
_reflns_threshold_expression 'I > 2\s(I)'
_cod_data_source_file suppl_ncrs-2019-0551_suppl.cif
_cod_data_source_block shelx
_cod_database_code 8105044
_shelx_space_group_comment
;
The symmetry employed for this shelxl refinement is uniquely defined
by the following loop, which should always be used as a source of
symmetry information in preference to the above space-group names.
They are only intended as comments.
;
_shelx_estimated_absorpt_t_min 0.694
_shelx_estimated_absorpt_t_max 0.837

loop_
_space_group_symop_operation_xyz
'x, y, z'
'-x, -y, -z'

loop_
_atom_site_label
_atom_site_type_symbol
_atom_site_fract_x
_atom_site_fract_y
_atom_site_fract_z
_atom_site_U_iso_or_equiv
_atom_site_adp_type
_atom_site_occupancy
_atom_site_site_symmetry_order
_atom_site_calc_flag
_atom_site_refinement_flags_posn
_atom_site_refinement_flags_adp
_atom_site_refinement_flags_occupancy
_atom_site_disorder_assembly
_atom_site_disorder_group
Sn Sn 0.17145(2) 0.24966(2) 0.56818(2) 0.01331(6) Uani 1 1 d . . . . .
Cl1 Cl -0.13126(9) 0.29841(5) 0.62791(5) 0.02105(14) Uani 1 1 d . . . . .
F1 F 0.8756(2) 0.03862(14) 0.82503(14) 0.0299(4) Uani 1 1 d . . . . .
N1 N 0.3158(3) 0.48145(17) 0.57788(17) 0.0161(5) Uani 1 1 d . . . . .
N2 N 0.2130(3) 0.39877(17) 0.51106(16) 0.0148(4) Uani 1 1 d . . . . .
O1 O 0.3387(3) 0.35449(14) 0.68504(14) 0.0164(4) Uani 1 1 d . . . . .
O2 O 0.4360(3) 0.67479(15) 0.64115(15) 0.0198(4) Uani 1 1 d D . . . .
H2O H 0.384(4) 0.6208(16) 0.606(2) 0.030 Uiso 1 1 d D U . . .
O3 O 0.0639(3) 0.19064(14) 0.42245(14) 0.0189(4) Uani 1 1 d . . . . .
O4 O -0.2405(3) 0.16470(15) 0.08665(14) 0.0196(4) Uani 1 1 d . . . . .
O1W O 0.4512(3) 0.22028(15) 0.50724(14) 0.0178(4) Uani 1 1 d D . . . .
H1W H 0.551(3) 0.232(3) 0.543(2) 0.027 Uiso 1 1 d D U . . .
H2W H 0.480(4) 0.250(2) 0.4592(17) 0.027 Uiso 1 1 d D U . . .
C1 C 0.3754(4) 0.4510(2) 0.6643(2) 0.0146(5) Uani 1 1 d . . . . .
C2 C 0.4864(4) 0.5323(2) 0.7409(2) 0.0148(5) Uani 1 1 d . . . . .
C3 C 0.5101(4) 0.6420(2) 0.7280(2) 0.0172(5) Uani 1 1 d . . . . .
C4 C 0.6047(4) 0.7162(2) 0.8032(2) 0.0206(6) Uani 1 1 d . . . . .
H4 H 0.615232 0.787405 0.794661 0.025 Uiso 1 1 calc R U . . .
C5 C 0.6865(4) 0.6866(2) 0.8935(2) 0.0196(6) Uani 1 1 d . . . . .
C6 C 0.7898(4) 0.7614(2) 0.9728(2) 0.0253(6) Uani 1 1 d . . . . .
H6 H 0.800641 0.833154 0.966730 0.030 Uiso 1 1 calc R U . . .
C7 C 0.8730(4) 0.7291(3) 1.0573(2) 0.0282(7) Uani 1 1 d . . . . .
H7 H 0.940992 0.779067 1.107716 0.034 Uiso 1 1 calc R U . . .
C8 C 0.8575(4) 0.6213(3) 1.0693(2) 0.0306(7) Uani 1 1 d . . . . .
H8 H 0.915255 0.600506 1.127351 0.037 Uiso 1 1 calc R U . . .
C9 C 0.7574(4) 0.5468(3) 0.9956(2) 0.0269(7) Uani 1 1 d . . . . .
H9 H 0.747240 0.475567 1.003914 0.032 Uiso 1 1 calc R U . . .
C10 C 0.6692(4) 0.5778(2) 0.9067(2) 0.0199(6) Uani 1 1 d . . . . .
C11 C 0.5662(4) 0.5025(2) 0.8291(2) 0.0171(5) Uani 1 1 d . . . . .
H11 H 0.551836 0.431402 0.837789 0.020 Uiso 1 1 calc R U . . .
C12 C 0.1439(4) 0.4228(2) 0.42441(19) 0.0143(5) Uani 1 1 d . . . . .
H12 H 0.165175 0.493191 0.413944 0.017 Uiso 1 1 calc R U . . .
C13 C 0.0390(4) 0.3501(2) 0.34483(19) 0.0143(5) Uani 1 1 d . . . . .
C14 C 0.0048(4) 0.2392(2) 0.3451(2) 0.0154(5) Uani 1 1 d . . . . .
C15 C -0.0908(4) 0.1751(2) 0.2588(2) 0.0155(5) Uani 1 1 d . . . . .
H15 H -0.114278 0.102223 0.258073 0.019 Uiso 1 1 calc R U . . .
C16 C -0.1505(4) 0.2206(2) 0.17452(19) 0.0156(5) Uani 1 1 d . . . . .
C17 C -0.1188(4) 0.3304(2) 0.1734(2) 0.0173(5) Uani 1 1 d . . . . .
H17 H -0.160563 0.359826 0.116629 0.021 Uiso 1 1 calc R U . . .
C18 C -0.0258(4) 0.3929(2) 0.2569(2) 0.0162(5) Uani 1 1 d . . . . .
H18 H -0.004030 0.465642 0.256475 0.019 Uiso 1 1 calc R U . . .
C19 C -0.2692(5) 0.0518(2) 0.0802(2) 0.0287(7) Uani 1 1 d . . . . .
H19A H -0.149482 0.025637 0.091030 0.043 Uiso 1 1 calc R U . . .
H19B H -0.328514 0.021715 0.013881 0.043 Uiso 1 1 calc R U . . .
H19C H -0.348819 0.032369 0.131272 0.043 Uiso 1 1 calc R U . . .
C20 C 0.1733(4) 0.1078(2) 0.6372(2) 0.0177(5) Uani 1 1 d . . . . .
H20A H 0.084865 0.109572 0.688963 0.021 Uiso 1 1 calc R U . . .
H20B H 0.128522 0.047605 0.585617 0.021 Uiso 1 1 calc R U . . .
C21 C 0.3647(4) 0.0911(2) 0.6855(2) 0.0154(5) Uani 1 1 d . . . . .
C22 C 0.4631(4) 0.0114(2) 0.6426(2) 0.0189(6) Uani 1 1 d . . . . .
H22 H 0.412135 -0.030848 0.582408 0.023 Uiso 1 1 calc R U . . .
C23 C 0.6378(4) -0.0063(2) 0.6885(2) 0.0212(6) Uani 1 1 d . . . . .
H23 H 0.704526 -0.058998 0.659375 0.025 Uiso 1 1 calc R U . . .
C24 C 0.7070(4) 0.0569(2) 0.7781(2) 0.0199(6) Uani 1 1 d . . . . .
C25 C 0.6152(4) 0.1371(2) 0.8232(2) 0.0202(6) Uani 1 1 d . . . . .
H25 H 0.666600 0.178642 0.883825 0.024 Uiso 1 1 calc R U . . .
C26 C 0.4434(4) 0.1542(2) 0.7755(2) 0.0182(6) Uani 1 1 d . . . . .
H26 H 0.379905 0.208727 0.804021 0.022 Uiso 1 1 calc R U . . .

loop_
_atom_site_aniso_label
_atom_site_aniso_U_11
_atom_site_aniso_U_22
_atom_site_aniso_U_33
_atom_site_aniso_U_23
_atom_site_aniso_U_13
_atom_site_aniso_U_12
Sn 0.01461(10) 0.01092(9) 0.01449(9) 0.00344(6) -0.00039(6) 0.00121(6)
Cl1 0.0169(3) 0.0194(3) 0.0281(4) 0.0060(3) 0.0038(3) 0.0033(3)
F1 0.0198(9) 0.0339(10) 0.0361(10) 0.0058(8) -0.0060(7) 0.0089(7)
N1 0.0173(11) 0.0116(11) 0.0189(11) 0.0022(9) 0.0009(9) 0.0007(8)
N2 0.0152(11) 0.0126(11) 0.0171(11) 0.0027(9) 0.0035(8) 0.0018(8)
O1 0.0205(10) 0.0109(9) 0.0172(9) 0.0046(7) -0.0019(7) -0.0010(7)
O2 0.0244(11) 0.0122(9) 0.0230(10) 0.0052(8) 0.0012(8) 0.0008(8)
O3 0.0258(11) 0.0135(9) 0.0164(9) 0.0031(8) -0.0071(8) 0.0028(8)
O4 0.0213(10) 0.0198(10) 0.0170(9) 0.0039(8) -0.0032(8) 0.0008(8)
O1W 0.0169(10) 0.0200(10) 0.0178(10) 0.0070(8) 0.0013(7) 0.0031(8)
C1 0.0135(13) 0.0125(12) 0.0189(13) 0.0032(10) 0.0042(10) 0.0032(10)
C2 0.0128(12) 0.0131(13) 0.0181(13) 0.0012(10) 0.0028(10) 0.0006(10)
C3 0.0150(13) 0.0155(13) 0.0222(14) 0.0046(11) 0.0065(10) 0.0014(10)
C4 0.0158(14) 0.0145(13) 0.0306(15) -0.0001(12) 0.0064(11) -0.0007(10)
C5 0.0147(13) 0.0191(14) 0.0239(14) -0.0022(12) 0.0072(11) 0.0000(10)
C6 0.0188(15) 0.0250(16) 0.0290(16) -0.0081(13) 0.0075(12) -0.0007(12)
C7 0.0197(15) 0.0355(18) 0.0247(15) -0.0087(14) 0.0055(12) -0.0041(13)
C8 0.0236(16) 0.045(2) 0.0204(15) 0.0007(14) -0.0030(12) -0.0002(14)
C9 0.0275(17) 0.0291(17) 0.0221(15) 0.0020(13) -0.0011(12) -0.0014(13)
C10 0.0151(13) 0.0229(15) 0.0211(14) 0.0015(12) 0.0036(10) 0.0007(11)
C11 0.0169(13) 0.0145(13) 0.0196(13) 0.0019(11) 0.0042(10) -0.0005(10)
C12 0.0149(13) 0.0122(12) 0.0187(13) 0.0069(10) 0.0071(10) 0.0048(10)
C13 0.0111(12) 0.0183(13) 0.0153(12) 0.0049(10) 0.0041(9) 0.0050(10)
C14 0.0112(12) 0.0192(13) 0.0176(13) 0.0058(11) 0.0033(10) 0.0048(10)
C15 0.0137(13) 0.0132(12) 0.0198(13) 0.0048(11) 0.0000(10) 0.0008(10)
C16 0.0119(12) 0.0205(14) 0.0146(12) 0.0031(11) 0.0031(9) 0.0011(10)
C17 0.0170(13) 0.0220(14) 0.0157(13) 0.0074(11) 0.0026(10) 0.0080(11)
C18 0.0166(13) 0.0153(13) 0.0193(13) 0.0055(11) 0.0057(10) 0.0062(10)
C19 0.0337(18) 0.0252(16) 0.0239(15) 0.0040(13) -0.0110(13) -0.0020(13)
C20 0.0187(14) 0.0142(13) 0.0202(13) 0.0059(11) -0.0021(10) 0.0001(10)
C21 0.0179(13) 0.0129(12) 0.0171(13) 0.0092(10) 0.0019(10) 0.0004(10)
C22 0.0246(15) 0.0167(14) 0.0152(13) 0.0023(11) 0.0004(11) 0.0021(11)
C23 0.0247(15) 0.0159(14) 0.0249(15) 0.0029(12) 0.0059(11) 0.0089(11)
C24 0.0143(13) 0.0229(15) 0.0236(14) 0.0083(12) -0.0005(11) 0.0030(11)
C25 0.0219(15) 0.0203(14) 0.0178(13) 0.0037(11) 0.0004(11) -0.0002(11)
C26 0.0207(14) 0.0155(13) 0.0207(13) 0.0055(11) 0.0053(11) 0.0057(11)

loop_
_atom_type_symbol
_atom_type_description
_atom_type_scat_dispersion_real
_atom_type_scat_dispersion_imag
_atom_type_scat_source
C C 0.0033 0.0016 'International Tables Vol C Tables 4.2.6.8 and 6.1.1.4'
H H 0.0000 0.0000 'International Tables Vol C Tables 4.2.6.8 and 6.1.1.4'
Cl Cl 0.1484 0.1585 'International Tables Vol C Tables 4.2.6.8 and 6.1.1.4'
F F 0.0171 0.0103 'International Tables Vol C Tables 4.2.6.8 and 6.1.1.4'
N N 0.0061 0.0033 'International Tables Vol C Tables 4.2.6.8 and 6.1.1.4'
O O 0.0106 0.0060 'International Tables Vol C Tables 4.2.6.8 and 6.1.1.4'
Sn Sn -0.6537 1.4246 'International Tables Vol C Tables 4.2.6.8 and 6.1.1.4'

loop_
_geom_angle_atom_site_label_1
_geom_angle_atom_site_label_2
_geom_angle_atom_site_label_3
_geom_angle
_geom_angle_site_symmetry_1
_geom_angle_site_symmetry_3
O3 Sn O1 156.75(7) . .
O3 Sn C20 101.52(9) . .
O1 Sn C20 98.26(8) . .
O3 Sn N2 84.92(8) . .
O1 Sn N2 74.21(8) . .
C20 Sn N2 171.06(9) . .
O3 Sn O1W 83.43(7) . .
O1 Sn O1W 84.79(7) . .
C20 Sn O1W 89.13(9) . .
N2 Sn O1W 85.43(8) . .
O3 Sn Cl1 95.87(6) . .
O1 Sn Cl1 93.91(5) . .
C20 Sn Cl1 96.46(8) . .
N2 Sn Cl1 88.97(6) . .
O1W Sn Cl1 174.40(5) . .
C1 N1 N2 112.2(2) . .
C12 N2 N1 116.2(2) . .
C12 N2 Sn 128.01(18) . .
N1 N2 Sn 115.60(15) . .
C1 O1 Sn 114.39(15) . .
C3 O2 H2O 105(2) . .
C14 O3 Sn 131.10(17) . .
C16 O4 C19 117.5(2) . .
Sn O1W H1W 123(2) . .
Sn O1W H2W 117(2) . .
H1W O1W H2W 100(3) . .
O1 C1 N1 123.6(2) . .
O1 C1 C2 119.6(2) . .
N1 C1 C2 116.9(2) . .
C11 C2 C3 118.8(2) . .
C11 C2 C1 119.1(2) . .
C3 C2 C1 122.0(2) . .
O2 C3 C4 118.6(2) . .
O2 C3 C2 120.8(2) . .
C4 C3 C2 120.5(3) . .
C3 C4 C5 120.9(3) . .
C3 C4 H4 119.5 . .
C5 C4 H4 119.5 . .
C4 C5 C10 119.5(3) . .
C4 C5 C6 122.7(3) . .
C10 C5 C6 117.9(3) . .
C7 C6 C5 120.9(3) . .
C7 C6 H6 119.5 . .
C5 C6 H6 119.5 . .
C6 C7 C8 121.0(3) . .
C6 C7 H7 119.5 . .
C8 C7 H7 119.5 . .
C9 C8 C7 120.1(3) . .
C9 C8 H8 119.9 . .
C7 C8 H8 119.9 . .
C8 C9 C10 120.3(3) . .
C8 C9 H9 119.9 . .
C10 C9 H9 119.9 . .
C11 C10 C9 121.5(3) . .
C11 C10 C5 118.7(2) . .
C9 C10 C5 119.8(3) . .
C2 C11 C10 121.5(3) . .
C2 C11 H11 119.3 . .
C10 C11 H11 119.3 . .
N2 C12 C13 125.3(2) . .
N2 C12 H12 117.3 . .
C13 C12 H12 117.3 . .
C14 C13 C18 118.8(2) . .
C14 C13 C12 124.7(2) . .
C18 C13 C12 116.4(2) . .
O3 C14 C15 117.2(2) . .
O3 C14 C13 123.6(2) . .
C15 C14 C13 119.2(2) . .
C16 C15 C14 119.9(2) . .
C16 C15 H15 120.0 . .
C14 C15 H15 120.0 . .
O4 C16 C15 124.2(2) . .
O4 C16 C17 114.3(2) . .
C15 C16 C17 121.5(2) . .
C18 C17 C16 118.7(2) . .
C18 C17 H17 120.6 . .
C16 C17 H17 120.6 . .
C17 C18 C13 121.9(2) . .
C17 C18 H18 119.1 . .
C13 C18 H18 119.1 . .
O4 C19 H19A 109.5 . .
O4 C19 H19B 109.5 . .
H19A C19 H19B 109.5 . .
O4 C19 H19C 109.5 . .
H19A C19 H19C 109.5 . .
H19B C19 H19C 109.5 . .
C21 C20 Sn 114.56(17) . .
C21 C20 H20A 108.6 . .
Sn C20 H20A 108.6 . .
C21 C20 H20B 108.6 . .
Sn C20 H20B 108.6 . .
H20A C20 H20B 107.6 . .
C22 C21 C26 118.8(2) . .
C22 C21 C20 120.9(2) . .
C26 C21 C20 120.3(2) . .
C21 C22 C23 121.1(3) . .
C21 C22 H22 119.4 . .
C23 C22 H22 119.4 . .
C24 C23 C22 117.6(3) . .
C24 C23 H23 121.2 . .
C22 C23 H23 121.2 . .
F1 C24 C23 118.2(2) . .
F1 C24 C25 118.5(2) . .
C23 C24 C25 123.4(3) . .
C24 C25 C26 118.0(3) . .
C24 C25 H25 121.0 . .
C26 C25 H25 121.0 . .
C25 C26 C21 121.1(3) . .
C25 C26 H26 119.4 . .
C21 C26 H26 119.4 . .

loop_
_geom_bond_atom_site_label_1
_geom_bond_atom_site_label_2
_geom_bond_distance
_geom_bond_site_symmetry_2
Sn O3 2.0419(18) .
Sn O1 2.1117(18) .
Sn C20 2.143(3) .
Sn N2 2.148(2) .
Sn O1W 2.266(2) .
Sn Cl1 2.4770(7) .
F1 C24 1.371(3) .
N1 C1 1.315(3) .
N1 N2 1.390(3) .
N2 C12 1.304(3) .
O1 C1 1.306(3) .
O2 C3 1.368(3) .
O2 H2O 0.816(10) .
O3 C14 1.334(3) .
O4 C16 1.361(3) .
O4 C19 1.430(3) .
O1W H1W 0.816(10) .
O1W H2W 0.811(10) .
C1 C2 1.473(4) .
C2 C11 1.380(4) .
C2 C3 1.433(4) .
C3 C4 1.366(4) .
C4 C5 1.408(4) .
C4 H4 0.9300 .
C5 C10 1.422(4) .
C5 C6 1.427(4) .
C6 C7 1.362(4) .
C6 H6 0.9300 .
C7 C8 1.405(5) .
C7 H7 0.9300 .
C8 C9 1.371(4) .
C8 H8 0.9300 .
C9 C10 1.418(4) .
C9 H9 0.9300 .
C10 C11 1.415(4) .
C11 H11 0.9300 .
C12 C13 1.419(4) .
C12 H12 0.9300 .
C13 C14 1.418(4) .
C13 C18 1.420(3) .
C14 C15 1.402(4) .
C15 C16 1.389(3) .
C15 H15 0.9300 .
C16 C17 1.404(4) .
C17 C18 1.361(4) .
C17 H17 0.9300 .
C18 H18 0.9300 .
C19 H19A 0.9600 .
C19 H19B 0.9600 .
C19 H19C 0.9600 .
C20 C21 1.514(3) .
C20 H20A 0.9700 .
C20 H20B 0.9700 .
C21 C22 1.389(4) .
C21 C26 1.394(4) .
C22 C23 1.400(4) .
C22 H22 0.9300 .
C23 C24 1.373(4) .
C23 H23 0.9300 .
C24 C25 1.377(4) .
C25 C26 1.390(4) .
C25 H25 0.9300 .
C26 H26 0.9300 .

loop_
_geom_torsion_atom_site_label_1
_geom_torsion_atom_site_label_2
_geom_torsion_atom_site_label_3
_geom_torsion_atom_site_label_4
_geom_torsion
_geom_torsion_site_symmetry_1
_geom_torsion_site_symmetry_2
_geom_torsion_site_symmetry_3
_geom_torsion_site_symmetry_4
C1 N1 N2 C12 178.2(2) . . . .
C1 N1 N2 Sn 2.4(3) . . . .
Sn O1 C1 N1 -0.6(3) . . . .
Sn O1 C1 C2 178.29(18) . . . .
N2 N1 C1 O1 -1.2(4) . . . .
N2 N1 C1 C2 179.9(2) . . . .
O1 C1 C2 C11 6.6(4) . . . .
N1 C1 C2 C11 -174.4(2) . . . .
O1 C1 C2 C3 -171.7(2) . . . .
N1 C1 C2 C3 7.3(4) . . . .
C11 C2 C3 O2 179.0(2) . . . .
C1 C2 C3 O2 -2.7(4) . . . .
C11 C2 C3 C4 -2.1(4) . . . .
C1 C2 C3 C4 176.2(2) . . . .
O2 C3 C4 C5 -179.0(2) . . . .
C2 C3 C4 C5 2.2(4) . . . .
C3 C4 C5 C10 -0.4(4) . . . .
C3 C4 C5 C6 178.6(3) . . . .
C4 C5 C6 C7 -177.5(3) . . . .
C10 C5 C6 C7 1.5(4) . . . .
C5 C6 C7 C8 -0.7(4) . . . .
C6 C7 C8 C9 -0.1(5) . . . .
C7 C8 C9 C10 0.1(5) . . . .
C8 C9 C10 C11 179.5(3) . . . .
C8 C9 C10 C5 0.7(4) . . . .
C4 C5 C10 C11 -1.4(4) . . . .
C6 C5 C10 C11 179.6(3) . . . .
C4 C5 C10 C9 177.5(3) . . . .
C6 C5 C10 C9 -1.5(4) . . . .
C3 C2 C11 C10 0.3(4) . . . .
C1 C2 C11 C10 -178.0(2) . . . .
C9 C10 C11 C2 -177.5(3) . . . .
C5 C10 C11 C2 1.4(4) . . . .
N1 N2 C12 C13 178.5(2) . . . .
Sn N2 C12 C13 -6.3(4) . . . .
N2 C12 C13 C14 -4.5(4) . . . .
N2 C12 C13 C18 179.2(2) . . . .
Sn O3 C14 C15 -169.75(18) . . . .
Sn O3 C14 C13 12.3(4) . . . .
C18 C13 C14 O3 178.1(2) . . . .
C12 C13 C14 O3 2.0(4) . . . .
C18 C13 C14 C15 0.3(4) . . . .
C12 C13 C14 C15 -175.9(2) . . . .
O3 C14 C15 C16 -177.9(2) . . . .
C13 C14 C15 C16 0.1(4) . . . .
C19 O4 C16 C15 -2.2(4) . . . .
C19 O4 C16 C17 176.9(2) . . . .
C14 C15 C16 O4 178.5(2) . . . .
C14 C15 C16 C17 -0.5(4) . . . .
O4 C16 C17 C18 -178.5(2) . . . .
C15 C16 C17 C18 0.6(4) . . . .
C16 C17 C18 C13 -0.2(4) . . . .
C14 C13 C18 C17 -0.2(4) . . . .
C12 C13 C18 C17 176.3(2) . . . .
Sn C20 C21 C22 -109.8(2) . . . .
Sn C20 C21 C26 71.6(3) . . . .
C26 C21 C22 C23 0.4(4) . . . .
C20 C21 C22 C23 -178.2(3) . . . .
C21 C22 C23 C24 0.9(4) . . . .
C22 C23 C24 F1 178.5(2) . . . .
C22 C23 C24 C25 -1.2(4) . . . .
F1 C24 C25 C26 -179.4(2) . . . .
C23 C24 C25 C26 0.3(4) . . . .
C24 C25 C26 C21 1.0(4) . . . .
C22 C21 C26 C25 -1.3(4) . . . .
C20 C21 C26 C25 177.3(2) . . . .
